data_2229410
loop_
_publ_author_name
'Baur, Benjamin'
'Schollmeyer, Dieter'
'Laufer, Stefan'

_publ_section_title
;
 3-(2,4-Difluoroanilino)-9-nitrodibenzo[<i>b</i>,<i>e</i>]oxepin-11(6<i>H</i>)-one
;
_journal_coeditor_code IM2261
_journal_issue 3
_journal_name_full 'Acta Crystallographica Section E'
_journal_page_first o555
_journal_paper_doi 10.1107/S1600536811002881
_journal_volume 67
_journal_year 2011
_chemical_formula_iupac 'C20 H12 F2 N2 O4'
_chemical_formula_moiety 'C20 H12 F2 N2 O4'
_chemical_formula_sum 'C20 H12 F2 N2 O4'
_chemical_formula_weight 382.32
_chemical_name_systematic
;
3-(2,4-Difluoroanilino)-9-nitrodibenzo[<i>b</i>,<i>e</i>]oxepin-
11(6<i>H</i>)-one
;
_space_group_IT_number 33
_symmetry_cell_setting orthorhombic
_symmetry_space_group_name_Hall 'P 2c -2n'
_symmetry_space_group_name_H-M 'P n a 21'
_atom_sites_solution_hydrogens geom
_atom_sites_solution_primary direct
_atom_sites_solution_secondary difmap
_audit_creation_method SHELXL-97
_cell_angle_alpha 90.00
_cell_angle_beta 90.00
_cell_angle_gamma 90.00
_cell_formula_units_Z 4
_cell_length_a 27.0813(15)
_cell_length_b 13.0411(8)
_cell_length_c 4.5998(2)
_cell_measurement_reflns_used 25
_cell_measurement_temperature 193(2)
_cell_measurement_theta_max 69
_cell_measurement_theta_min 65
_cell_volume 1624.51(15)
_computing_cell_refinement '<i>CAD-4 Software</i> (Enraf--Nonius, 1989)'
_computing_data_collection '<i>CAD-4 Software</i> (Enraf--Nonius, 1989)'
_computing_data_reduction 'CORINC (Dr\"ager & Gattow, 1971)'
_computing_molecular_graphics 'PLATON (Spek, 2009)'
_computing_publication_material 'PLATON (Spek, 2009)'
_computing_structure_refinement 'SHELXL97 (Sheldrick, 2008)'
_computing_structure_solution 'SIR97 (Altomare <i>et al.</i>, 1999)'
_diffrn_ambient_temperature 193(2)
_diffrn_measured_fraction_theta_full 0.998
_diffrn_measured_fraction_theta_max 0.998
_diffrn_measurement_device '\k-geometry diffractometer'
_diffrn_measurement_device_type 'Enraf--Nonius CAD-4'
_diffrn_measurement_method \w/2\q
_diffrn_radiation_monochromator graphite
_diffrn_radiation_type CuK\a
_diffrn_radiation_wavelength 1.54178
_diffrn_reflns_av_R_equivalents 0.0505
_diffrn_reflns_av_sigmaI/netI 0.0272
_diffrn_reflns_limit_h_max 33
_diffrn_reflns_limit_h_min -33
_diffrn_reflns_limit_k_max 15
_diffrn_reflns_limit_k_min -15
_diffrn_reflns_limit_l_max 5
_diffrn_reflns_limit_l_min -5
_diffrn_reflns_number 3417
_diffrn_reflns_theta_full 69.84
_diffrn_reflns_theta_max 69.84
_diffrn_reflns_theta_min 3.26
_diffrn_standards_decay_% 3
_diffrn_standards_interval_time 60
_diffrn_standards_number 3
_exptl_absorpt_coefficient_mu 1.075
_exptl_absorpt_correction_T_max 0.882
_exptl_absorpt_correction_T_min 0.721
_exptl_absorpt_correction_type numerical
_exptl_absorpt_process_details '(CORINC; Dr\"ager & Gattow, 1971)'
_exptl_crystal_colour yellow
_exptl_crystal_density_diffrn 1.563
_exptl_crystal_density_method 'not measured'
_exptl_crystal_description needle
_exptl_crystal_F_000 784
_exptl_crystal_size_max 0.47
_exptl_crystal_size_mid 0.24
_exptl_crystal_size_min 0.12
_refine_diff_density_max 0.173
_refine_diff_density_min -0.202
_refine_ls_abs_structure_details 'Flack, (1983), 1270 Friedel pairs'
_refine_ls_abs_structure_Flack -0.22(18)
_refine_ls_extinction_method none
_refine_ls_goodness_of_fit_ref 1.027
_refine_ls_hydrogen_treatment constr
_refine_ls_matrix_type full
_refine_ls_number_parameters 253
_refine_ls_number_reflns 3010
_refine_ls_number_restraints 1
_refine_ls_restrained_S_all 1.027
_refine_ls_R_factor_all 0.0484
_refine_ls_R_factor_gt 0.0473
_refine_ls_shift/su_max 0.023
_refine_ls_shift/su_mean 0.002
_refine_ls_structure_factor_coef Fsqd
_refine_ls_weighting_details 'calc w=1/[\s^2^(Fo^2^)+(0.0989P)^2^+0.3414P] where P=(Fo^2^+2Fc^2^)/3'
_refine_ls_weighting_scheme calc
_refine_ls_wR_factor_obs 0.1255
_refine_ls_wR_factor_ref 0.1267
_reflns_number_gt 2924
_reflns_number_total 3010
_reflns_threshold_expression I>2\s(I)
_cod_data_source_file im2261.cif
_cod_data_source_block I
_cod_database_code 2229410
_cod_database_fobs_code 2229410

loop_
_symmetry_equiv_pos_as_xyz
'x, y, z'
'-x, -y, z+1/2'
'-x+1/2, y+1/2, z+1/2'
'x+1/2, -y+1/2, z'

loop_
_atom_site_type_symbol
_atom_site_label
_atom_site_fract_x
_atom_site_fract_y
_atom_site_fract_z
_atom_site_U_iso_or_equiv
_atom_site_adp_type
_atom_site_calc_flag
_atom_site_refinement_flags
_atom_site_occupancy
_atom_site_disorder_assembly
_atom_site_disorder_group
O O1 0.58864(5) 0.24963(11) 0.3890(3) 0.0240(3) Uani d . 1 . .
C C2 0.56177(7) 0.30020(15) 0.5965(4) 0.0215(4) Uani d . 1 . .
C C3 0.51656(8) 0.25513(16) 0.6587(5) 0.0242(4) Uani d . 1 . .
H H3 0.5068 0.1947 0.5587 0.029 Uiso calc R 1 . .
C C4 0.48548(8) 0.29789(17) 0.8665(5) 0.0245(4) Uani d . 1 . .
C C5 0.50161(8) 0.38484(16) 1.0212(5) 0.0242(4) Uani d . 1 . .
H H5 0.4818 0.4123 1.1728 0.029 Uiso calc R 1 . .
C C6 0.54556(8) 0.42947(15) 0.9536(5) 0.0234(4) Uani d . 1 . .
H H6 0.5556 0.4882 1.0605 0.028 Uiso calc R 1 . .
C C7 0.57698(7) 0.39218(15) 0.7306(4) 0.0216(4) Uani d . 1 . .
C C8 0.61655(7) 0.46277(15) 0.6377(4) 0.0222(4) Uani d . 1 . .
C C9 0.65513(7) 0.43587(15) 0.4150(5) 0.0215(4) Uani d . 1 . .
C C10 0.68194(8) 0.51865(17) 0.3032(5) 0.0248(4) Uani d . 1 . .
H H10 0.6752 0.5865 0.3670 0.030 Uiso calc R 1 . .
C C11 0.71823(7) 0.50081(16) 0.0997(5) 0.0262(5) Uani d . 1 . .
C C12 0.73012(8) 0.40368(18) 0.0000(5) 0.0275(5) Uani d . 1 . .
H H12 0.7551 0.3936 -0.1423 0.033 Uiso calc R 1 . .
C C13 0.70420(7) 0.32175(17) 0.1161(5) 0.0253(5) Uani d . 1 . .
H H13 0.7120 0.2541 0.0550 0.030 Uiso calc R 1 . .
C C14 0.66696(7) 0.33663(16) 0.3204(5) 0.0223(4) Uani d . 1 . .
C C15 0.64067(7) 0.24498(15) 0.4420(5) 0.0253(5) Uani d . 1 . .
H H15A 0.6542 0.1820 0.3525 0.030 Uiso calc R 1 . .
H H15B 0.6466 0.2412 0.6541 0.030 Uiso calc R 1 . .
N N16 0.43947(7) 0.25975(16) 0.9317(5) 0.0341(5) Uani d . 1 . .
H H16 0.4191 0.3040 1.0435 0.041 Uiso d R 1 . .
C C17 0.41597(8) 0.18098(18) 0.7713(5) 0.0287(5) Uani d . 1 . .
C C18 0.37502(8) 0.20134(19) 0.5998(6) 0.0352(5) Uani d . 1 . .
H H18 0.3631 0.2697 0.5860 0.042 Uiso calc R 1 . .
C C19 0.35112(10) 0.1240(2) 0.4481(7) 0.0434(6) Uani d . 1 . .
H H19 0.3226 0.1381 0.3345 0.052 Uiso calc R 1 . .
C C20 0.36991(10) 0.0266(2) 0.4670(6) 0.0407(6) Uani d . 1 . .
C C21 0.41046(10) 0.00166(19) 0.6308(7) 0.0409(6) Uani d . 1 . .
H H21 0.4229 -0.0664 0.6384 0.049 Uiso calc R 1 . .
C C22 0.43238(9) 0.0805(2) 0.7842(6) 0.0355(6) Uani d . 1 . .
F F23 0.34769(7) -0.04940(15) 0.3148(5) 0.0629(6) Uani d . 1 . .
F F24 0.47133(6) 0.05902(13) 0.9539(5) 0.0558(5) Uani d . 1 . .
O O25 0.61751(6) 0.55042(11) 0.7364(4) 0.0302(4) Uani d . 1 . .
N N26 0.74461(7) 0.58919(15) -0.0221(5) 0.0315(4) Uani d . 1 . .
O O27 0.73855(7) 0.67347(14) 0.0898(5) 0.0476(5) Uani d . 1 . .
O O28 0.77170(7) 0.57374(15) -0.2321(5) 0.0434(5) Uani d . 1 . .

loop_
_atom_site_aniso_label
_atom_site_aniso_U_11
_atom_site_aniso_U_22
_atom_site_aniso_U_33
_atom_site_aniso_U_12
_atom_site_aniso_U_13
_atom_site_aniso_U_23
O1 0.0251(7) 0.0263(7) 0.0205(8) -0.0019(5) 0.0021(6) -0.0047(6)
C2 0.0275(9) 0.0227(10) 0.0143(9) 0.0030(7) -0.0011(8) 0.0020(8)
C3 0.0306(10) 0.0249(10) 0.0171(10) -0.0024(8) -0.0015(9) -0.0011(8)
C4 0.0270(10) 0.0287(10) 0.0179(11) -0.0006(8) 0.0009(8) 0.0029(8)
C5 0.0303(10) 0.0286(11) 0.0137(10) 0.0044(8) 0.0011(8) 0.0012(8)
C6 0.0327(10) 0.0243(9) 0.0132(10) 0.0013(8) -0.0043(8) 0.0005(8)
C7 0.0253(9) 0.0251(10) 0.0142(10) 0.0013(8) -0.0036(8) 0.0021(8)
C8 0.0271(9) 0.0210(9) 0.0184(10) 0.0019(7) -0.0060(8) 0.0015(8)
C9 0.0230(9) 0.0245(9) 0.0170(10) -0.0001(8) -0.0063(8) 0.0033(8)
C10 0.0283(10) 0.0227(9) 0.0234(11) -0.0015(8) -0.0083(9) 0.0037(8)
C11 0.0246(9) 0.0300(11) 0.0239(11) -0.0059(8) -0.0052(8) 0.0067(9)
C12 0.0252(9) 0.0333(11) 0.0239(11) -0.0003(8) -0.0023(9) 0.0038(9)
C13 0.0256(9) 0.0261(10) 0.0241(11) 0.0017(8) -0.0032(9) 0.0014(8)
C14 0.0218(9) 0.0249(10) 0.0201(10) 0.0013(7) -0.0055(8) 0.0019(8)
C15 0.0266(10) 0.0220(10) 0.0275(11) 0.0005(7) 0.0022(9) 0.0028(9)
N16 0.0318(9) 0.0404(11) 0.0301(11) -0.0050(8) 0.0088(9) -0.0101(9)
C17 0.0274(10) 0.0336(11) 0.0250(12) -0.0039(8) 0.0078(9) -0.0015(9)
C18 0.0338(11) 0.0355(13) 0.0363(14) 0.0036(9) 0.0046(10) -0.0016(11)
C19 0.0371(12) 0.0532(15) 0.0400(16) -0.0028(11) -0.0025(12) -0.0075(13)
C20 0.0447(14) 0.0424(13) 0.0349(15) -0.0147(11) 0.0132(11) -0.0110(11)
C21 0.0444(12) 0.0287(12) 0.0495(16) -0.0035(10) 0.0142(12) 0.0015(12)
C22 0.0309(11) 0.0381(12) 0.0373(14) -0.0009(9) 0.0052(11) 0.0077(11)
F23 0.0677(11) 0.0604(11) 0.0606(12) -0.0257(9) 0.0120(10) -0.0305(10)
F24 0.0483(9) 0.0541(10) 0.0649(12) 0.0051(7) -0.0134(9) 0.0171(9)
O25 0.0352(8) 0.0244(8) 0.0311(9) -0.0034(6) 0.0017(7) -0.0047(7)
N26 0.0312(9) 0.0318(10) 0.0314(11) -0.0070(8) -0.0010(9) 0.0060(9)
O27 0.0584(11) 0.0300(9) 0.0545(13) -0.0103(8) 0.0147(10) 0.0022(8)
O28 0.0460(9) 0.0441(10) 0.0402(11) -0.0120(8) 0.0137(9) 0.0031(9)

loop_
_atom_type_symbol
_atom_type_description
_atom_type_scat_dispersion_real
_atom_type_scat_dispersion_imag
_atom_type_scat_source
C C 0.0181 0.0091 'International Tables Vol C Tables 4.2.6.8 and 6.1.1.4'
H H 0.0000 0.0000 'International Tables Vol C Tables 4.2.6.8 and 6.1.1.4'
N N 0.0311 0.0180 'International Tables Vol C Tables 4.2.6.8 and 6.1.1.4'
O O 0.0492 0.0322 'International Tables Vol C Tables 4.2.6.8 and 6.1.1.4'
F F 0.0727 0.0534 'International Tables Vol C Tables 4.2.6.8 and 6.1.1.4'

loop_
_geom_angle_atom_site_label_1
_geom_angle_atom_site_label_2
_geom_angle_atom_site_label_3
_geom_angle_site_symmetry_1
_geom_angle_site_symmetry_3
_geom_angle
_geom_angle_publ_flag
C2 O1 C15 . . 115.13(16) ?
O1 C2 C3 . . 114.11(19) ?
O1 C2 C7 . . 123.99(18) ?
C3 C2 C7 . . 121.85(19) ?
C2 C3 C4 . . 120.4(2) ?
C2 C3 H3 . . 119.8 ?
C4 C3 H3 . . 119.8 ?
N16 C4 C3 . . 123.6(2) ?
N16 C4 C5 . . 117.53(19) ?
C3 C4 C5 . . 118.85(19) ?
C6 C5 C4 . . 120.02(19) ?
C6 C5 H5 . . 120.0 ?
C4 C5 H5 . . 120.0 ?
C5 C6 C7 . . 122.89(19) ?
C5 C6 H6 . . 118.6 ?
C7 C6 H6 . . 118.6 ?
C2 C7 C6 . . 115.63(18) ?
C2 C7 C8 . . 128.01(18) ?
C6 C7 C8 . . 115.54(18) ?
O25 C8 C7 . . 119.20(19) ?
O25 C8 C9 . . 116.95(18) ?
C7 C8 C9 . . 123.78(18) ?
C10 C9 C14 . . 118.6(2) ?
C10 C9 C8 . . 115.52(18) ?
C14 C9 C8 . . 125.81(18) ?
C11 C10 C9 . . 119.3(2) ?
C11 C10 H10 . . 120.3 ?
C9 C10 H10 . . 120.3 ?
C10 C11 C12 . . 123.1(2) ?
C10 C11 N26 . . 118.3(2) ?
C12 C11 N26 . . 118.6(2) ?
C11 C12 C13 . . 117.4(2) ?
C11 C12 H12 . . 121.3 ?
C13 C12 H12 . . 121.3 ?
C12 C13 C14 . . 121.3(2) ?
C12 C13 H13 . . 119.3 ?
C14 C13 H13 . . 119.3 ?
C13 C14 C9 . . 120.24(19) ?
C13 C14 C15 . . 119.00(19) ?
C9 C14 C15 . . 120.75(19) ?
O1 C15 C14 . . 111.72(16) ?
O1 C15 H15A . . 109.3 ?
C14 C15 H15A . . 109.3 ?
O1 C15 H15B . . 109.3 ?
C14 C15 H15B . . 109.3 ?
H15A C15 H15B . . 107.9 ?
C4 N16 C17 . . 123.8(2) ?
C4 N16 H16 . . 115.2 ?
C17 N16 H16 . . 117.5 ?
C18 C17 C22 . . 117.5(2) ?
C18 C17 N16 . . 121.1(2) ?
C22 C17 N16 . . 121.3(2) ?
C17 C18 C19 . . 121.4(2) ?
C17 C18 H18 . . 119.3 ?
C19 C18 H18 . . 119.3 ?
C20 C19 C18 . . 117.9(2) ?
C20 C19 H19 . . 121.0 ?
C18 C19 H19 . . 121.0 ?
F23 C20 C19 . . 118.7(3) ?
F23 C20 C21 . . 117.8(3) ?
C19 C20 C21 . . 123.5(2) ?
C20 C21 C22 . . 116.6(2) ?
C20 C21 H21 . . 121.7 ?
C22 C21 H21 . . 121.7 ?
F24 C22 C21 . . 118.7(2) ?
F24 C22 C17 . . 118.3(2) ?
C21 C22 C17 . . 123.0(2) ?
O27 N26 O28 . . 123.8(2) ?
O27 N26 C11 . . 118.7(2) ?
O28 N26 C11 . . 117.5(2) ?

loop_
_geom_bond_atom_site_label_1
_geom_bond_atom_site_label_2
_geom_bond_site_symmetry_2
_geom_bond_distance
_geom_bond_publ_flag
O1 C2 . 1.370(2) ?
O1 C15 . 1.431(3) ?
C2 C3 . 1.388(3) ?
C2 C7 . 1.410(3) ?
C3 C4 . 1.390(3) ?
C3 H3 . 0.9500 ?
C4 N16 . 1.375(3) ?
C4 C5 . 1.408(3) ?
C5 C6 . 1.361(3) ?
C5 H5 . 0.9500 ?
C6 C7 . 1.419(3) ?
C6 H6 . 0.9500 ?
C7 C8 . 1.476(3) ?
C8 O25 . 1.230(3) ?
C8 C9 . 1.504(3) ?
C9 C10 . 1.399(3) ?
C9 C14 . 1.403(3) ?
C10 C11 . 1.377(3) ?
C10 H10 . 0.9500 ?
C11 C12 . 1.385(3) ?
C11 N26 . 1.467(3) ?
C12 C13 . 1.385(3) ?
C12 H12 . 0.9500 ?
C13 C14 . 1.392(3) ?
C13 H13 . 0.9500 ?
C14 C15 . 1.499(3) ?
C15 H15A . 0.9900 ?
C15 H15B . 0.9900 ?
N16 C17 . 1.416(3) ?
N16 H16 . 0.9504 ?
C17 C18 . 1.387(3) ?
C17 C22 . 1.385(3) ?
C18 C19 . 1.387(4) ?
C18 H18 . 0.9500 ?
C19 C20 . 1.371(4) ?
C19 H19 . 0.9500 ?
C20 F23 . 1.355(3) ?
C20 C21 . 1.371(4) ?
C21 C22 . 1.381(4) ?
C21 H21 . 0.9500 ?
C22 F24 . 1.341(3) ?
N26 O27 . 1.225(3) ?
N26 O28 . 1.230(3) ?

loop_
_geom_hbond_atom_site_label_D
_geom_hbond_atom_site_label_H
_geom_hbond_atom_site_label_A
_geom_hbond_site_symmetry_A
_geom_hbond_distance_DH
_geom_hbond_distance_HA
_geom_hbond_distance_DA
_geom_hbond_angle_DHA
N16 H16 O25 2_665 0.95 2.32 3.236(3) 162

loop_
_geom_torsion_atom_site_label_1
_geom_torsion_atom_site_label_2
_geom_torsion_atom_site_label_3
_geom_torsion_atom_site_label_4
_geom_torsion_site_symmetry_1
_geom_torsion_site_symmetry_2
_geom_torsion_site_symmetry_3
_geom_torsion_site_symmetry_4
_geom_torsion
_geom_torsion_publ_flag
C15 O1 C2 C3 . . . . -140.97(18) ?
C15 O1 C2 C7 . . . . 41.3(3) ?
O1 C2 C3 C4 . . . . 179.62(18) ?
C7 C2 C3 C4 . . . . -2.6(3) ?
C2 C3 C4 N16 . . . . 177.5(2) ?
C2 C3 C4 C5 . . . . -2.8(3) ?
N16 C4 C5 C6 . . . . -176.1(2) ?
C3 C4 C5 C6 . . . . 4.2(3) ?
C4 C5 C6 C7 . . . . -0.2(3) ?
O1 C2 C7 C6 . . . . -176.19(18) ?
C3 C2 C7 C6 . . . . 6.3(3) ?
O1 C2 C7 C8 . . . . 14.7(3) ?
C3 C2 C7 C8 . . . . -162.8(2) ?
C5 C6 C7 C2 . . . . -4.9(3) ?
C5 C6 C7 C8 . . . . 165.57(19) ?
C2 C7 C8 O25 . . . . 162.9(2) ?
C6 C7 C8 O25 . . . . -6.2(3) ?
C2 C7 C8 C9 . . . . -14.0(3) ?
C6 C7 C8 C9 . . . . 176.95(17) ?
O25 C8 C9 C10 . . . . -11.8(3) ?
C7 C8 C9 C10 . . . . 165.16(18) ?
O25 C8 C9 C14 . . . . 166.2(2) ?
C7 C8 C9 C14 . . . . -16.9(3) ?
C14 C9 C10 C11 . . . . 1.4(3) ?
C8 C9 C10 C11 . . . . 179.54(17) ?
C9 C10 C11 C12 . . . . -0.6(3) ?
C9 C10 C11 N26 . . . . 177.82(18) ?
C10 C11 C12 C13 . . . . -0.8(3) ?
N26 C11 C12 C13 . . . . -179.2(2) ?
C11 C12 C13 C14 . . . . 1.3(3) ?
C12 C13 C14 C9 . . . . -0.5(3) ?
C12 C13 C14 C15 . . . . -179.1(2) ?
C10 C9 C14 C13 . . . . -0.9(3) ?
C8 C9 C14 C13 . . . . -178.83(19) ?
C10 C9 C14 C15 . . . . 177.64(19) ?
C8 C9 C14 C15 . . . . -0.3(3) ?
C2 O1 C15 C14 . . . . -88.1(2) ?
C13 C14 C15 O1 . . . . -121.5(2) ?
C9 C14 C15 O1 . . . . 59.9(3) ?
C3 C4 N16 C17 . . . . -8.2(4) ?
C5 C4 N16 C17 . . . . 172.1(2) ?
C4 N16 C17 C18 . . . . -110.1(3) ?
C4 N16 C17 C22 . . . . 71.2(3) ?
C22 C17 C18 C19 . . . . 0.4(4) ?
N16 C17 C18 C19 . . . . -178.4(2) ?
C17 C18 C19 C20 . . . . -1.5(4) ?
C18 C19 C20 F23 . . . . -178.5(2) ?
C18 C19 C20 C21 . . . . 1.0(4) ?
F23 C20 C21 C22 . . . . -179.9(2) ?
C19 C20 C21 C22 . . . . 0.6(4) ?
C20 C21 C22 F24 . . . . 178.1(2) ?
C20 C21 C22 C17 . . . . -1.8(4) ?
C18 C17 C22 F24 . . . . -178.6(2) ?
N16 C17 C22 F24 . . . . 0.1(3) ?
C18 C17 C22 C21 . . . . 1.3(4) ?
N16 C17 C22 C21 . . . . -179.9(2) ?
C10 C11 N26 O27 . . . . 10.3(3) ?
C12 C11 N26 O27 . . . . -171.3(2) ?
C10 C11 N26 O28 . . . . -169.8(2) ?
C12 C11 N26 O28 . . . . 8.7(3) ?
